data_7013577
loop_
_publ_author_name
'Bonnet, Sylvestre'
'Collin, Jean-Paul'
'Gruber, Nathalie'
'Sauvage, Jean-Pierre'
'Schofield, Emma R.'

_publ_section_title
;
 Photochemical and thermal synthesis and characterization of
 polypyridine ruthenium(ii) complexes containing different monodentate
 ligandsElectronic supplementary information (ESI) available: View of
 the dimeric units of 8 and proton indexation used in the 1H NMR data.
 See http://www.rsc.org/suppdata/dt/b3/b310198c/
;
_journal_issue 24
_journal_name_full 'Dalton Transactions'
_journal_page_first 4654
_journal_paper_doi 10.1039/b310198c
_journal_year 2003
_chemical_formula_moiety '[Ru(terpy)(phen)(DMAP)][PF6]2'
_chemical_formula_sum 'C38 H35 F12 N9 P2 Ru'
_chemical_formula_weight 1008.76
_chemical_name_systematic ' ?'
_space_group_IT_number 2
_symmetry_cell_setting triclinic
_symmetry_space_group_name_Hall '-P 1'
_symmetry_space_group_name_H-M 'P -1'
_audit_creation_date 26-09-03
_cell_angle_alpha 76.071(5)
_cell_angle_beta 88.935(5)
_cell_angle_gamma 89.917(5)
_cell_formula_units_Z 2
_cell_length_a 9.0753(2)
_cell_length_b 11.5163(4)
_cell_length_c 20.6798(6)
_cell_measurement_reflns_used 13964
_cell_measurement_temperature 173
_cell_measurement_theta_max 27.5
_cell_measurement_theta_min 1.4
_cell_volume 2097.40(11)
_computing_publication_material CIFGEN_IN_OpenMoleN_(_1997)
_computing_structure_refinement LSFM_OpenMoleN_(_1997)
_computing_structure_solution Direct_methods_(SIR,_Burla_et_al.,_1989)
_diffrn_ambient_temperature 173
_diffrn_measurement_details
;
13964 reflections were collected using program Collect
("Collect" Data collection software, Nonius B.V., 1998)
The conditions were as follow : crystal to detector distance =  36. mm.
Scan angle =  2.0 deg 1 scans of   30 sec per frame.
Data collection was divided into  3 set(s)
with the following starting angles and number of frames :

Set 1 Theta =    6.40 Omega =    0.00 Kappa =    0.00  101 frames
Set 2 Theta =   -4.80 Kappa = -172.00 Phi   =    0.00   23 frames
Set 3 Theta =   -6.40 Kappa = -171.00 Phi   =    0.00   22 frames
Friedel pairs were averaged. Internal R = 0.03
;
_diffrn_measurement_device_type KappaCCD
_diffrn_measurement_method '\p scans'
_diffrn_radiation_monochromator graphite
_diffrn_radiation_type Mo-K\a
_diffrn_radiation_wavelength 0.71073
_diffrn_reflns_av_R_equivalents 0.030
_diffrn_reflns_av_sigmaI/netI 0.333
_diffrn_reflns_limit_h_max 11
_diffrn_reflns_limit_h_min -11
_diffrn_reflns_limit_k_max 14
_diffrn_reflns_limit_k_min -11
_diffrn_reflns_limit_l_max 26
_diffrn_reflns_limit_l_min -23
_diffrn_reflns_number 13964
_diffrn_reflns_theta_max 27.52
_diffrn_reflns_theta_min 2.5
_diffrn_source xray_tube
_diffrn_standards_decay_% 0
_exptl_absorpt_coefficient_mu 0.545
_exptl_absorpt_correction_type none
_exptl_crystal_colour red
_exptl_crystal_density_diffrn 1.60
_exptl_crystal_density_method none
_exptl_crystal_description prism
_exptl_crystal_F_000 1016
_exptl_crystal_size_max 0.20
_exptl_crystal_size_mid 0.15
_exptl_crystal_size_min 0.12
_refine_diff_density_max 0.595
_refine_diff_density_min -0.119
_refine_ls_extinction_method none
_refine_ls_goodness_of_fit_all 1.490
_refine_ls_goodness_of_fit_ref 1.034
_refine_ls_hydrogen_treatment noref
_refine_ls_matrix_type full
_refine_ls_number_constraints 0
_refine_ls_number_parameters 595
_refine_ls_number_reflns 6791
_refine_ls_number_restraints 0
_refine_ls_R_factor_all 0.061
_refine_ls_R_factor_gt 0.038
_refine_ls_shift/esd_mean 0.003
_refine_ls_shift/su_max 0.023
_refine_ls_structure_factor_coef F
_refine_ls_weighting_scheme sigma
_refine_ls_wR_factor_all 0.142
_refine_ls_wR_factor_ref 0.049
_reflns_number_gt 6791
_reflns_number_total 9540
_reflns_threshold_expression >3.0\s(I)
_cod_data_source_file b310198c.txt
_cod_data_source_block Complex_6
_cod_original_cell_volume 2097.4(1)
_cod_original_sg_symbol_H-M P-1
_cod_database_code 7013577

loop_
_symmetry_equiv_pos_as_xyz
x,y,z
-x,-y,-z

loop_
_atom_site_aniso_label
_atom_site_aniso_U_11
_atom_site_aniso_U_22
_atom_site_aniso_U_33
_atom_site_aniso_U_12
_atom_site_aniso_U_13
_atom_site_aniso_U_23
_atom_site_aniso_type_symbol
RU 0.0258(1) 0.0197(1) 0.02109(9) 0.00067(8) 0.00262(8) -0.00419(8) Ru
N1 0.024(1) 0.025(1) 0.027(1) -0.0002(9) 0.0029(9) -0.0070(9) N
C1 0.034(1) 0.027(1) 0.034(1) 0.004(1) 0.005(1) -0.006(1) C
C2 0.037(2) 0.028(2) 0.052(2) 0.009(1) 0.001(1) -0.011(1) C
C3 0.034(1) 0.028(2) 0.045(2) 0.006(1) -0.007(1) 0.001(1) C
C4 0.030(1) 0.029(2) 0.032(1) -0.000(1) -0.004(1) -0.001(1) C
C5 0.044(2) 0.039(2) 0.031(2) -0.000(1) -0.006(1) 0.005(1) C
C6 0.048(2) 0.043(2) 0.022(1) 0.001(2) 0.001(1) -0.002(1) C
C7 0.034(1) 0.036(2) 0.025(1) -0.003(1) 0.000(1) -0.005(1) C
C8 0.050(2) 0.046(2) 0.024(1) -0.001(2) 0.008(1) -0.014(1) C
C9 0.051(2) 0.035(2) 0.034(1) 0.006(1) 0.007(1) -0.016(1) C
C10 0.039(2) 0.025(1) 0.030(1) 0.003(1) 0.005(1) -0.006(1) C
N2 0.028(1) 0.023(1) 0.023(1) -0.001(1) 0.0037(9) -0.0061(9) N
C11 0.026(1) 0.028(1) 0.025(1) -0.000(1) 0.001(1) -0.006(1) C
C12 0.024(1) 0.027(1) 0.029(1) -0.002(1) -0.001(1) -0.006(1) C
N3 0.029(1) 0.024(1) 0.022(1) 0.001(1) 0.0043(9) -0.0056(9) N
C13 0.034(1) 0.025(1) 0.028(1) -0.003(1) 0.004(1) -0.002(1) C
C14 0.039(2) 0.031(2) 0.043(2) -0.008(1) 0.004(1) -0.009(1) C
C15 0.031(1) 0.040(2) 0.043(2) -0.002(1) -0.000(1) -0.013(1) C
C16 0.033(1) 0.035(2) 0.038(2) 0.004(1) -0.002(1) -0.011(1) C
C17 0.027(1) 0.029(1) 0.025(1) 0.002(1) 0.002(1) -0.008(1) C
C18 0.033(1) 0.026(1) 0.022(1) 0.004(1) 0.002(1) -0.008(1) C
C19 0.044(2) 0.031(2) 0.029(1) 0.004(1) -0.005(1) -0.004(1) C
C20 0.058(2) 0.026(2) 0.034(2) 0.005(1) -0.004(1) -0.001(1) C
C21 0.054(2) 0.022(1) 0.033(2) -0.005(1) 0.006(1) -0.005(1) C
C22 0.038(1) 0.023(1) 0.023(1) -0.004(1) 0.005(1) -0.005(1) C
N4 0.029(1) 0.024(1) 0.022(1) 0.001(1) 0.0020(9) -0.0037(9) N
C23 0.036(1) 0.030(1) 0.025(1) -0.007(1) 0.008(1) -0.010(1) C
C24 0.046(2) 0.038(2) 0.041(2) -0.011(1) 0.007(1) -0.011(1) C
C25 0.045(2) 0.049(2) 0.047(2) -0.020(1) 0.007(1) -0.020(1) C
C26 0.030(1) 0.055(2) 0.041(2) -0.007(1) 0.004(1) -0.021(1) C
C27 0.031(1) 0.039(2) 0.028(1) 0.000(1) 0.004(1) -0.012(1) C
N5 0.033(1) 0.030(1) 0.024(1) -0.000(1) 0.002(1) -0.0105(9) N
N6 0.028(1) 0.028(1) 0.025(1) -0.000(1) 0.003(1) -0.0061(9) N
C28 0.036(1) 0.030(1) 0.027(1) -0.001(1) 0.004(1) -0.006(1) C
C29 0.039(2) 0.042(2) 0.029(1) -0.000(1) 0.005(1) -0.008(1) C
C30 0.038(2) 0.046(2) 0.032(1) 0.005(1) -0.002(1) -0.017(1) C
C31 0.042(2) 0.038(2) 0.039(2) -0.002(1) -0.002(1) -0.020(1) C
C32 0.033(1) 0.031(1) 0.038(2) -0.002(1) 0.004(1) -0.012(1) C
N7 0.056(2) 0.066(2) 0.043(1) -0.001(1) 0.014(1) -0.031(1) N
C33 0.083(3) 0.091(3) 0.046(2) -0.004(2) 0.026(2) -0.030(2) C
C34 0.072(3) 0.087(2) 0.078(2) -0.002(2) 0.015(2) -0.058(2) C
P1 0.0527(5) 0.0327(4) 0.0480(5) 0.0093(4) -0.0185(4) -0.0095(4) P
F1 0.142(2) 0.076(2) 0.046(1) 0.045(1) -0.021(1) -0.001(1) F
F2 0.064(1) 0.067(1) 0.049(1) 0.025(1) -0.009(1) -0.017(1) F
F3 0.083(1) 0.068(1) 0.175(2) 0.014(1) -0.066(1) -0.061(1) F
F4 0.062(1) 0.069(2) 0.069(1) 0.014(1) 0.009(1) 0.019(1) F
F5 0.056(1) 0.068(1) 0.094(2) 0.025(1) -0.020(1) -0.015(1) F
F6 0.074(1) 0.051(1) 0.085(1) -0.003(1) -0.010(1) -0.032(1) F
P2 0.0410(4) 0.0420(5) 0.0388(5) 0.0017(4) 0.0002(4) 0.0017(4) P
F7 0.047(2) 0.070(3) 0.140(5) -0.031(2) -0.012(3) 0.028(3) F
F8 0.057(2) 0.128(4) 0.063(3) 0.035(3) 0.013(2) 0.010(3) F
F9 0.161(5) 0.062(3) 0.129(4) -0.020(3) 0.073(4) -0.038(3) F
F10 0.096(3) 0.073(3) 0.077(2) 0.016(2) -0.042(2) -0.043(2) F
F11 0.144(2) 0.127(2) 0.090(2) 0.038(2) 0.002(2) 0.066(2) F
F12 0.078(1) 0.069(2) 0.069(1) -0.012(1) -0.016(1) 0.026(1) F
F13 0.054(2) 0.072(3) 0.132(4) -0.015(2) -0.031(3) 0.033(3) F
F14 0.042(2) 0.166(5) 0.082(3) 0.021(3) 0.004(2) -0.037(3) F
F15 0.166(5) 0.065(3) 0.128(4) 0.020(3) 0.079(3) -0.022(3) F
F16 0.083(3) 0.061(3) 0.077(3) 0.001(2) -0.021(2) -0.035(2) F
C35 0.069(3) 0.112(4) 0.069(3) 0.011(3) 0.013(2) -0.034(2) C
C36 0.064(2) 0.041(2) 0.059(2) 0.006(2) -0.007(2) -0.022(2) C
N8 0.068(2) 0.050(2) 0.071(2) -0.007(2) 0.012(2) -0.025(1) N
C37 0.069(2) 0.059(2) 0.081(3) -0.001(2) 0.019(2) -0.021(2) C
C38 0.047(2) 0.065(2) 0.052(2) 0.002(2) 0.010(2) -0.028(2) C
N9 0.080(2) 0.089(2) 0.059(2) 0.030(2) 0.002(2) -0.026(2) N

loop_
_atom_site_label
_atom_site_fract_x
_atom_site_fract_y
_atom_site_fract_z
_atom_site_U_iso_or_equiv
_atom_site_occupancy
_atom_site_thermal_displace_type
_atom_site_calc_flag
_atom_site_calc_attached_atom
_atom_site_type_symbol
RU 0.42757(2) 0.47564(2) 0.77805(1) 0.0220(1) 1.000 Uani ? ? Ru
N1 0.5126(2) 0.3180(2) 0.8403(1) 0.025(1) 1.000 Uani ? ? N
C1 0.5973(3) 0.2318(3) 0.8253(1) 0.031(1) 1.000 Uani ? ? C
C2 0.6508(3) 0.1344(3) 0.8735(2) 0.038(2) 1.000 Uani ? ? C
C3 0.6155(3) 0.1230(3) 0.9392(2) 0.035(2) 1.000 Uani ? ? C
C4 0.5256(3) 0.2106(3) 0.9579(1) 0.030(1) 1.000 Uani ? ? C
C5 0.4811(3) 0.2071(3) 1.0255(2) 0.037(2) 1.000 Uani ? ? C
C6 0.3979(3) 0.2958(3) 1.0402(1) 0.036(2) 1.000 Uani ? ? C
C7 0.3515(3) 0.3967(3) 0.9893(1) 0.031(1) 1.000 Uani ? ? C
C8 0.2677(4) 0.4924(3) 1.0010(1) 0.038(2) 1.000 Uani ? ? C
C9 0.2331(3) 0.5860(3) 0.9489(2) 0.039(2) 1.000 Uani ? ? C
C10 0.2802(3) 0.5854(3) 0.8843(1) 0.031(1) 1.000 Uani ? ? C
N2 0.3580(2) 0.4955(2) 0.8702(1) 0.025(1) 1.000 Uani ? ? N
C11 0.3943(3) 0.4014(3) 0.9226(1) 0.026(1) 1.000 Uani ? ? C
C12 0.4788(3) 0.3072(3) 0.9067(1) 0.026(1) 1.000 Uani ? ? C
N3 0.2171(2) 0.4234(2) 0.7586(1) 0.025(1) 1.000 Uani ? ? N
C13 0.1538(3) 0.3144(3) 0.7779(1) 0.029(1) 1.000 Uani ? ? C
C14 0.0135(3) 0.2904(3) 0.7587(2) 0.037(2) 1.000 Uani ? ? C
C15 -0.0645(3) 0.3803(3) 0.7179(2) 0.038(2) 1.000 Uani ? ? C
C16 -0.0034(3) 0.4942(3) 0.6975(2) 0.035(2) 1.000 Uani ? ? C
C17 0.1368(3) 0.5144(3) 0.7189(1) 0.027(1) 1.000 Uani ? ? C
C18 0.2113(3) 0.6322(2) 0.7020(1) 0.027(1) 1.000 Uani ? ? C
C19 0.1548(3) 0.7393(3) 0.6653(1) 0.034(2) 1.000 Uani ? ? C
C20 0.2419(4) 0.8426(3) 0.6532(2) 0.037(2) 1.000 Uani ? ? C
C21 0.3817(4) 0.8373(3) 0.6798(2) 0.034(2) 1.000 Uani ? ? C
C22 0.4336(3) 0.7295(3) 0.7172(1) 0.027(1) 1.000 Uani ? ? C
N4 0.3488(2) 0.6292(2) 0.7273(1) 0.024(1) 1.000 Uani ? ? N
C23 0.5788(3) 0.7064(3) 0.7497(1) 0.030(1) 1.000 Uani ? ? C
C24 0.6801(4) 0.7961(3) 0.7505(2) 0.041(2) 1.000 Uani ? ? C
C25 0.8143(3) 0.7664(3) 0.7808(2) 0.047(2) 1.000 Uani ? ? C
C26 0.8432(3) 0.6477(3) 0.8103(2) 0.041(2) 1.000 Uani ? ? C
C27 0.7391(3) 0.5608(3) 0.8092(1) 0.032(1) 1.000 Uani ? ? C
N5 0.6057(2) 0.5882(2) 0.7796(1) 0.029(1) 1.000 Uani ? ? N
N6 0.4990(2) 0.4350(2) 0.6885(1) 0.027(1) 1.000 Uani ? ? N
C28 0.5819(3) 0.5101(3) 0.6418(1) 0.031(1) 1.000 Uani ? ? C
C29 0.6403(3) 0.4828(3) 0.5853(1) 0.037(2) 1.000 Uani ? ? C
C30 0.6180(3) 0.3687(3) 0.5734(1) 0.038(2) 1.000 Uani ? ? C
C31 0.5206(3) 0.2935(3) 0.6194(2) 0.040(2) 1.000 Uani ? ? C
C32 0.4673(3) 0.3287(3) 0.6741(1) 0.034(1) 1.000 Uani ? ? C
N7 0.6847(3) 0.3337(3) 0.5224(1) 0.054(2) 1.000 Uani ? ? N
C33 0.7764(5) 0.4178(4) 0.4732(2) 0.071(2) 1.000 Uani ? ? C
C34 0.6674(5) 0.2126(4) 0.5129(2) 0.079(2) 1.000 Uani ? ? C
P1 0.2099(1) 0.95495(8) 0.84027(5) 0.0436(5) 1.000 Uani ? ? P
F1 0.2224(3) 1.0371(2) 0.7666(1) 0.079(2) 1.000 Uani ? ? F
F2 0.3653(2) 0.8958(2) 0.8312(1) 0.059(1) 1.000 Uani ? ? F
F3 0.1328(3) 0.8525(2) 0.8141(1) 0.100(2) 1.000 Uani ? ? F
F4 0.1999(2) 0.8763(2) 0.9154(1) 0.067(1) 1.000 Uani ? ? F
F5 0.0531(2) 1.0138(2) 0.8507(1) 0.071(1) 1.000 Uani ? ? F
F6 0.2901(2) 1.0577(2) 0.8671(1) 0.069(1) 1.000 Uani ? ? F
P2 0.79189(9) 0.83292(9) 0.54518(4) 0.0406(5) 1.000 Uani ? ? P
F7 0.9462(4) 0.8798(4) 0.5393(3) 0.077(3) 0.500 Uani ? ? F
F8 0.9574(5) 0.8053(5) 0.5256(2) 0.077(3) 0.500 Uani ? ? F
F9 0.8444(7) 0.7295(5) 0.5074(3) 0.109(4) 0.500 Uani ? ? F
F10 0.7309(5) 0.7647(4) 0.4984(2) 0.081(3) 0.500 Uani ? ? F
F11 0.7730(3) 0.9361(3) 0.4820(1) 0.118(2) 1.000 Uani ? ? F
F12 0.8120(2) 0.7269(2) 0.6100(1) 0.072(1) 1.000 Uani ? ? F
F13 0.6293(5) 0.7699(5) 0.5485(3) 0.080(3) 0.500 Uani ? ? F
F14 0.6377(5) 0.8622(6) 0.5703(3) 0.083(3) 0.500 Uani ? ? F
F15 0.7273(7) 0.9215(5) 0.5827(3) 0.111(4) 0.500 Uani ? ? F
F16 0.8661(5) 0.9093(4) 0.5950(2) 0.073(3) 0.500 Uani ? ? F
C35 1.0176(5) 0.8708(5) 0.3702(2) 0.081(3) 1.000 Uani ? ? C
C36 1.1402(4) 0.8952(3) 0.3217(2) 0.054(2) 1.000 Uani ? ? C
N8 1.2357(3) 0.9091(3) 0.2844(2) 0.062(2) 1.000 Uani ? ? N
C37 0.0676(5) 0.1675(4) 0.9734(2) 0.069(2) 1.000 Uani ? ? C
C38 0.0082(4) 0.2819(3) 0.9384(2) 0.054(2) 1.000 Uani ? ? C
N9 -0.0372(4) 0.3724(3) 0.9107(2) 0.075(2) 1.000 Uani ? ? N
H1 0.6221 0.2371 0.7799 0.0414 1.000 Uiso calc C1 H
H2 0.7114 0.0764 0.8605 0.0506 1.000 Uiso calc C2 H
H3 0.6510 0.0570 0.9721 0.0485 1.000 Uiso calc C3 H
H4 0.5102 0.1417 1.0603 0.0520 1.000 Uiso calc C5 H
H5 0.3698 0.2909 1.0853 0.0504 1.000 Uiso calc C6 H
H6 0.2350 0.4921 1.0449 0.0513 1.000 Uiso calc C8 H
H7 0.1772 0.6513 0.9567 0.0502 1.000 Uiso calc C9 H
H8 0.2560 0.6516 0.8489 0.0409 1.000 Uiso calc C10 H
H9 0.2074 0.2515 0.8059 0.0385 1.000 Uiso calc C13 H
H10 -0.0279 0.2126 0.7736 0.0490 1.000 Uiso calc C14 H
H11 -0.1599 0.3648 0.7037 0.0487 1.000 Uiso calc C15 H
H12 -0.0564 0.5572 0.6695 0.0456 1.000 Uiso calc C16 H
H13 0.0578 0.7426 0.6485 0.0457 1.000 Uiso calc C19 H
H14 0.2057 0.9160 0.6270 0.0521 1.000 Uiso calc C20 H
H15 0.4413 0.9071 0.6723 0.0473 1.000 Uiso calc C21 H
H16 0.6575 0.8772 0.7305 0.0535 1.000 Uiso calc C24 H
H17 0.8855 0.8266 0.7812 0.0596 1.000 Uiso calc C25 H
H18 0.9347 0.6259 0.8314 0.0530 1.000 Uiso calc C26 H
H19 0.7608 0.4797 0.8296 0.0418 1.000 Uiso calc C27 H
H20 0.6016 0.5874 0.6483 0.0405 1.000 Uiso calc C28 H
H21 0.6958 0.5412 0.5541 0.0483 1.000 Uiso calc C29 H
H22 0.4922 0.2182 0.6123 0.0492 1.000 Uiso calc C31 H
H23 0.4036 0.2751 0.7040 0.0432 1.000 Uiso calc C32 H
H24 0.8146 0.3786 0.4410 0.0930 1.000 Uiso calc C33 H
H25 0.7183 0.4841 0.4517 0.0930 1.000 Uiso calc C33 H
H26 0.8556 0.4452 0.4951 0.0930 1.000 Uiso calc C33 H
H27 0.7224 0.2052 0.4746 0.0941 1.000 Uiso calc C34 H
H28 0.7022 0.1563 0.5510 0.0941 1.000 Uiso calc C34 H
H29 0.5662 0.1976 0.5071 0.0941 1.000 Uiso calc C34 H
H30 0.9802 0.9442 0.3769 0.1059 1.000 Uiso calc C35 H
H31 0.9418 0.8294 0.3539 0.1059 1.000 Uiso calc C35 H
H32 1.0514 0.8231 0.4113 0.1059 1.000 Uiso calc C35 H
H33 -0.0111 0.1137 0.9901 0.0895 1.000 Uiso calc C37 H
H34 0.1274 0.1358 0.9436 0.0895 1.000 Uiso calc C37 H
H35 0.1253 0.1781 1.0094 0.0895 1.000 Uiso calc C37 H

loop_
_atom_type_symbol
_atom_type_description
_atom_type_scat_dispersion_real
_atom_type_scat_dispersion_imag
_atom_type_scat_source
C ? 0.002 0.002 International_Tables_Vol_IV_Table_2.3.1
H ? 0.000 0.000 International_Tables_Vol_IV_Table_2.3.1
F ? 0.014 0.010 International_Tables_Vol_IV_Table_2.3.1
N ? 0.004 0.003 International_Tables_Vol_IV_Table_2.3.1
P ? 0.090 0.095 International_Tables_Vol_IV_Table_2.3.1
Ru ? -1.420 0.836 International_Tables_Vol_IV_Table_2.3.1

loop_
_geom_angle_atom_site_label_1
_geom_angle_atom_site_label_2
_geom_angle_atom_site_label_3
_geom_angle
_geom_angle_site_symmetry_1
_geom_angle_site_symmetry_2
_geom_angle_site_symmetry_3
_geom_angle_publ_flag
N1 RU N2 79.35(9) . . . ?
N1 RU N3 102.60(9) . . . ?
N1 RU N4 174.7(1) . . . ?
N1 RU N5 98.42(9) . . . ?
N1 RU N6 94.95(9) . . . ?
N2 RU N3 90.78(9) . . . ?
N2 RU N4 95.78(9) . . . ?
N2 RU N5 90.14(9) . . . ?
N2 RU N6 173.73(9) . . . ?
N3 RU N4 79.51(9) . . . ?
N3 RU N5 158.8(1) . . . ?
N3 RU N6 87.88(9) . . . ?
N4 RU N5 79.3(1) . . . ?
N4 RU N6 90.00(9) . . . ?
N5 RU N6 93.33(9) . . . ?
RU N1 C1 130.3(2) . . . ?
RU N1 C12 112.9(2) . . . ?
C1 N1 C12 116.8(2) . . . ?
N1 C1 C2 123.2(3) . . . ?
C1 C2 C3 119.9(3) . . . ?
C2 C3 C4 119.4(3) . . . ?
C3 C4 C5 124.0(3) . . . ?
C3 C4 C12 117.3(3) . . . ?
C5 C4 C12 118.6(3) . . . ?
C4 C5 C6 121.1(3) . . . ?
C5 C6 C7 121.5(3) . . . ?
C6 C7 C8 124.6(3) . . . ?
C6 C7 C11 118.1(3) . . . ?
C8 C7 C11 117.3(3) . . . ?
C7 C8 C9 119.9(3) . . . ?
C8 C9 C10 119.8(3) . . . ?
C9 C10 N2 122.7(3) . . . ?
RU N2 C10 128.0(2) . . . ?
RU N2 C11 114.3(2) . . . ?
C10 N2 C11 117.6(2) . . . ?
C7 C11 N2 122.6(3) . . . ?
C7 C11 C12 120.5(3) . . . ?
N2 C11 C12 116.8(3) . . . ?
N1 C12 C4 123.4(3) . . . ?
N1 C12 C11 116.5(3) . . . ?
C4 C12 C11 120.1(3) . . . ?
RU N3 C13 128.6(2) . . . ?
RU N3 C17 113.4(2) . . . ?
C13 N3 C17 117.9(3) . . . ?
N3 C13 C14 122.7(3) . . . ?
C13 C14 C15 119.2(3) . . . ?
C14 C15 C16 119.7(3) . . . ?
C15 C16 C17 119.0(3) . . . ?
N3 C17 C16 121.5(3) . . . ?
N3 C17 C18 114.7(3) . . . ?
C16 C17 C18 123.8(3) . . . ?
C17 C18 C19 127.1(3) . . . ?
C17 C18 N4 113.1(2) . . . ?
C19 C18 N4 119.8(3) . . . ?
C18 C19 C20 119.4(3) . . . ?
C19 C20 C21 119.6(3) . . . ?
C20 C21 C22 119.5(3) . . . ?
C21 C22 N4 120.2(3) . . . ?
C21 C22 C23 127.3(3) . . . ?
N4 C22 C23 112.5(3) . . . ?
RU N4 C18 119.1(2) . . . ?
RU N4 C22 119.5(2) . . . ?
C18 N4 C22 121.4(3) . . . ?
C22 C23 C24 123.1(3) . . . ?
C22 C23 N5 114.8(3) . . . ?
C24 C23 N5 122.1(3) . . . ?
C23 C24 C25 119.4(3) . . . ?
C24 C25 C26 119.0(3) . . . ?
C25 C26 C27 120.0(3) . . . ?
C26 C27 N5 121.9(3) . . . ?
RU N5 C23 113.7(2) . . . ?
RU N5 C27 128.6(2) . . . ?
C23 N5 C27 117.5(3) . . . ?
RU N6 C28 123.3(2) . . . ?
RU N6 C32 122.1(2) . . . ?
C28 N6 C32 114.6(3) . . . ?
N6 C28 C29 124.8(3) . . . ?
C28 C29 C30 120.4(3) . . . ?
C29 C30 C31 114.7(3) . . . ?
C29 C30 N7 122.6(3) . . . ?
C31 C30 N7 122.7(3) . . . ?
C30 C31 C32 120.4(3) . . . ?
N6 C32 C31 124.7(3) . . . ?
C30 N7 C33 120.6(3) . . . ?
C30 N7 C34 122.0(3) . . . ?
C33 N7 C34 117.4(3) . . . ?
F1 P1 F2 90.7(1) . . . ?
F1 P1 F3 91.0(2) . . . ?
F1 P1 F4 177.8(2) . . . ?
F1 P1 F5 90.2(1) . . . ?
F1 P1 F6 89.3(2) . . . ?
F2 P1 F3 88.9(1) . . . ?
F2 P1 F4 89.5(1) . . . ?
F2 P1 F5 179.1(1) . . . ?
F2 P1 F6 90.3(1) . . . ?
F3 P1 F4 91.2(2) . . . ?
F3 P1 F5 91.3(1) . . . ?
F3 P1 F6 179.2(1) . . . ?
F4 P1 F5 89.7(1) . . . ?
F4 P1 F6 88.5(1) . . . ?
F5 P1 F6 89.5(1) . . . ?
F7 P2 F8 36.4(4) . . . ?
F7 P2 F9 89.3(5) . . . ?
F7 P2 F10 122.7(5) . . . ?
F7 P2 F11 81.9(3) . . . ?
F7 P2 F12 97.8(3) . . . ?
F7 P2 F13 174.0(5) . . . ?
F7 P2 F14 139.8(6) . . . ?
F7 P2 F15 96.8(6) . . . ?
F7 P2 F16 54.8(4) . . . ?
F8 P2 F9 53.5(4) . . . ?
F8 P2 F10 91.5(4) . . . ?
F8 P2 F11 93.5(3) . . . ?
F8 P2 F12 86.2(3) . . . ?
F8 P2 F13 137.6(5) . . . ?
F8 P2 F14 174.5(4) . . . ?
F8 P2 F15 132.3(6) . . . ?
F8 P2 F16 86.2(4) . . . ?
F9 P2 F10 41.1(3) . . . ?
F9 P2 F11 97.5(3) . . . ?
F9 P2 F12 82.4(3) . . . ?
F9 P2 F13 84.7(5) . . . ?
F9 P2 F14 130.8(5) . . . ?
F9 P2 F15 173.7(5) . . . ?
F9 P2 F16 137.1(5) . . . ?
F10 P2 F11 79.8(3) . . . ?
F10 P2 F12 100.2(3) . . . ?
F10 P2 F13 52.2(4) . . . ?
F10 P2 F14 93.7(4) . . . ?
F10 P2 F15 134.5(5) . . . ?
F10 P2 F16 177.5(4) . . . ?
F11 P2 F12 180(1) . . . ?
F11 P2 F13 99.5(3) . . . ?
F11 P2 F14 89.2(4) . . . ?
F11 P2 F15 84.9(3) . . . ?
F11 P2 F16 99.3(3) . . . ?
F12 P2 F13 80.7(2) . . . ?
F12 P2 F14 91.0(4) . . . ?
F12 P2 F15 95.2(3) . . . ?
F12 P2 F16 80.6(2) . . . ?
F13 P2 F14 46.2(4) . . . ?
F13 P2 F15 89.2(5) . . . ?
F13 P2 F16 130.3(5) . . . ?
F14 P2 F15 43.2(4) . . . ?
F14 P2 F16 88.6(4) . . . ?
F15 P2 F16 47.5(4) . . . ?
P2 F7 F11 50.3(2) . . . ?
P2 F7 F16 68.4(4) . . . ?
F11 F7 F16 88.8(4) . . . ?
P2 F8 F9 64.7(4) . . . ?
P2 F8 F12 46.8(2) . . . ?
F9 F8 F12 68.3(4) . . . ?
P2 F9 F8 61.8(4) . . . ?
P2 F9 F10 62.6(4) . . . ?
P2 F9 F12 47.9(2) . . . ?
F8 F9 F10 119.0(7) . . . ?
F8 F9 F12 72.2(4) . . . ?
F10 F9 F12 88.4(5) . . . ?
P2 F10 F9 76.3(5) . . . ?
P2 F10 F11 51.3(2) . . . ?
P2 F10 F13 69.1(4) . . . ?
F9 F10 F11 99.3(6) . . . ?
F9 F10 F13 124.2(7) . . . ?
F11 F10 F13 91.9(4) . . . ?
P2 F11 F7 47.7(2) . . . ?
P2 F11 F10 48.9(2) . . . ?
P2 F11 F14 45.3(2) . . . ?
P2 F11 F15 47.1(2) . . . ?
F7 F11 F10 83.2(3) . . . ?
F7 F11 F14 86.2(3) . . . ?
F7 F11 F15 67.3(4) . . . ?
F10 F11 F14 64.8(3) . . . ?
F10 F11 F15 87.5(3) . . . ?
F14 F11 F15 30.8(3) . . . ?
P2 F12 F8 47.0(2) . . . ?
P2 F12 F9 49.7(2) . . . ?
P2 F12 F13 50.5(2) . . . ?
P2 F12 F16 51.0(2) . . . ?
F8 F12 F9 39.5(3) . . . ?
F8 F12 F13 89.8(3) . . . ?
F8 F12 F16 62.6(3) . . . ?
F9 F12 F13 63.0(4) . . . ?
F9 F12 F16 92.9(3) . . . ?
F13 F12 F16 90.8(3) . . . ?
P2 F13 F10 58.7(3) . . . ?
P2 F13 F12 48.7(2) . . . ?
P2 F13 F14 63.1(4) . . . ?
F10 F13 F12 83.4(3) . . . ?
F10 F13 F14 114.6(6) . . . ?
F12 F13 F14 79.8(5) . . . ?
P2 F14 F11 45.5(2) . . . ?
P2 F14 F13 70.7(4) . . . ?
P2 F14 F15 67.6(5) . . . ?
F11 F14 F13 86.0(5) . . . ?
F11 F14 F15 70.0(6) . . . ?
F13 F14 F15 137.7(8) . . . ?
P2 F15 F11 47.9(2) . . . ?
P2 F15 F14 69.1(6) . . . ?
P2 F15 F16 71.4(4) . . . ?
F11 F15 F14 79.2(7) . . . ?
F11 F15 F16 89.9(4) . . . ?
F14 F15 F16 135.1(8) . . . ?
P2 F16 F7 56.8(3) . . . ?
P2 F16 F12 48.4(2) . . . ?
P2 F16 F15 61.1(4) . . . ?
F7 F16 F12 79.3(3) . . . ?
F7 F16 F15 110.7(6) . . . ?
F12 F16 F15 81.9(4) . . . ?
C35 C36 N8 177.2(5) . . . ?
C37 C38 N9 179.4(5) . . . ?

loop_
_geom_bond_atom_site_label_1
_geom_bond_atom_site_label_2
_geom_bond_distance
_geom_bond_site_symmetry_1
_geom_bond_site_symmetry_2
_geom_bond_publ_flag
RU N1 2.111(2) . . ?
RU N2 2.062(2) . . ?
RU N3 2.079(2) . . ?
RU N4 1.967(2) . . ?
RU N5 2.079(3) . . ?
RU N6 2.107(2) . . ?
N1 C1 1.345(4) . . ?
N1 C12 1.377(4) . . ?
C1 C2 1.401(4) . . ?
C2 C3 1.365(5) . . ?
C3 C4 1.416(5) . . ?
C4 C5 1.438(5) . . ?
C4 C12 1.409(4) . . ?
C5 C6 1.358(5) . . ?
C6 C7 1.436(4) . . ?
C7 C8 1.403(5) . . ?
C7 C11 1.414(4) . . ?
C8 C9 1.368(5) . . ?
C9 C10 1.397(4) . . ?
C10 N2 1.339(4) . . ?
N2 C11 1.379(4) . . ?
C11 C12 1.426(4) . . ?
N3 C13 1.348(4) . . ?
N3 C17 1.381(4) . . ?
C13 C14 1.389(4) . . ?
C14 C15 1.373(5) . . ?
C15 C16 1.390(5) . . ?
C16 C17 1.393(4) . . ?
C17 C18 1.478(4) . . ?
C18 C19 1.387(4) . . ?
C18 N4 1.359(4) . . ?
C19 C20 1.398(5) . . ?
C20 C21 1.387(5) . . ?
C21 C22 1.382(4) . . ?
C22 N4 1.361(4) . . ?
C22 C23 1.484(4) . . ?
C23 C24 1.388(4) . . ?
C23 N5 1.376(4) . . ?
C24 C25 1.384(5) . . ?
C25 C26 1.383(5) . . ?
C26 C27 1.382(5) . . ?
C27 N5 1.369(4) . . ?
N6 C28 1.349(4) . . ?
N6 C32 1.361(4) . . ?
C28 C29 1.378(4) . . ?
C29 C30 1.409(5) . . ?
C30 C31 1.418(5) . . ?
C30 N7 1.350(4) . . ?
C31 C32 1.370(4) . . ?
N7 C33 1.471(5) . . ?
N7 C34 1.463(5) . . ?
P1 F1 1.591(3) . . ?
P1 F2 1.593(2) . . ?
P1 F3 1.581(3) . . ?
P1 F4 1.601(2) . . ?
P1 F5 1.608(2) . . ?
P1 F6 1.604(2) . . ?
P2 F7 1.494(6) . . ?
P2 F8 1.600(6) . . ?
P2 F9 1.640(6) . . ?
P2 F10 1.499(5) . . ?
P2 F11 1.553(3) . . ?
P2 F12 1.595(2) . . ?
P2 F13 1.638(5) . . ?
P2 F14 1.548(6) . . ?
P2 F15 1.532(7) . . ?
P2 F16 1.659(5) . . ?
F7 F11 1.998(8) . . ?
F7 F16 1.46(1) . . ?
F8 F9 1.46(1) . . ?
F8 F12 2.183(7) . . ?
F9 F10 1.110(9) . . ?
F9 F12 2.131(8) . . ?
F10 F11 1.958(7) . . ?
F10 F13 1.39(1) . . ?
F11 F14 2.178(8) . . ?
F11 F15 2.083(9) . . ?
F12 F13 2.094(6) . . ?
F12 F16 2.106(6) . . ?
F13 F14 1.25(1) . . ?
F14 F15 1.13(1) . . ?
F15 F16 1.29(1) . . ?
C35 C36 1.465(6) . . ?
C36 N8 1.135(5) . . ?
C37 C38 1.450(6) . . ?
C38 N9 1.143(5) . . ?

loop_
_geom_contact_atom_site_label_1
_geom_contact_atom_site_label_2
_geom_contact_distance
_geom_contact_site_symmetry_1
_geom_contact_site_symmetry_2
_geom_contact_publ_flag
? ? ? ? ? ?
